data_7230489
loop_
_publ_author_name
'Barakat, Assem'
'Islam, Mohammad Shahidul'
'Ghawas, Hussien Mansur'
'Al-Majid, Abdullah Mohammed'
'El-Senduny, Fardous F.'
'Badria, Farid A.'
'Elshaier, Yaseen A. M. M.'
'Ghabbour, Hazem A.'

_publ_section_title
;
 Substituted spirooxindole derivatives as potent anticancer agents through
 inhibition of phosphodiesterase 1
;
_journal_issue 26
_journal_name_full 'RSC Advances'
_journal_page_first 14335
_journal_paper_doi 10.1039/C8RA02358A
_journal_volume 8
_journal_year 2018
_chemical_formula_sum 'C17 H13 N O'
_chemical_formula_weight 247.28
_chemical_name_systematic
; 
 ? 
;
_space_group_IT_number 14
_symmetry_cell_setting monoclinic
_symmetry_space_group_name_Hall '-P 2ybc'
_symmetry_space_group_name_H-M 'P 1 21/c 1'
_atom_sites_solution_hydrogens geom
_atom_sites_solution_primary direct
_atom_sites_solution_secondary difmap
_audit_creation_method SHELXL-97
_audit_update_record
;
2018-01-24 deposited with the CCDC.
2018-04-02 downloaded from the CCDC.
;
_cell_angle_alpha 90.00
_cell_angle_beta 97.232(2)
_cell_angle_gamma 90.00
_cell_formula_units_Z 4
_cell_length_a 13.3388(5)
_cell_length_b 7.1295(3)
_cell_length_c 13.1880(5)
_cell_measurement_reflns_used 8064
_cell_measurement_temperature 100(2)
_cell_measurement_theta_max 32.88
_cell_measurement_theta_min 3.08
_cell_volume 1244.19(8)
_computing_cell_refinement 'Bruker SAINT'
_computing_data_collection 'Bruker APEX2'
_computing_data_reduction 'Bruker SAINT'
_computing_molecular_graphics 'Bruker SHELXTL'
_computing_publication_material 'Bruker SHELXTL'
_computing_structure_refinement 'SHELXL-2014 (Sheldrick 2014)'
_computing_structure_solution 'SHELXL-2014 (Sheldrick 2014)'
_diffrn_ambient_temperature 100(2)
_diffrn_measured_fraction_theta_full 0.997
_diffrn_measured_fraction_theta_max 0.997
_diffrn_measurement_device_type 'Bruker APEX-II CCD'
_diffrn_measurement_method '\f and \w scans'
_diffrn_radiation_monochromator graphite
_diffrn_radiation_source 'fine-focus sealed tube'
_diffrn_radiation_type MoK\a
_diffrn_radiation_wavelength 0.71073
_diffrn_reflns_av_R_equivalents 0.0561
_diffrn_reflns_av_sigmaI/netI 0.0651
_diffrn_reflns_limit_h_max 20
_diffrn_reflns_limit_h_min -20
_diffrn_reflns_limit_k_max 10
_diffrn_reflns_limit_k_min -10
_diffrn_reflns_limit_l_max 20
_diffrn_reflns_limit_l_min -18
_diffrn_reflns_number 20212
_diffrn_reflns_theta_full 33.18
_diffrn_reflns_theta_max 33.18
_diffrn_reflns_theta_min 3.08
_diffrn_standards_number 0
_exptl_absorpt_coefficient_mu 0.082
_exptl_absorpt_correction_T_max 0.9787
_exptl_absorpt_correction_T_min 0.9725
_exptl_absorpt_correction_type multi-scan
_exptl_absorpt_process_details SADABS_Bruker_2014
_exptl_crystal_colour yellow
_exptl_crystal_density_diffrn 1.320
_exptl_crystal_density_method 'not measured'
_exptl_crystal_description block
_exptl_crystal_F_000 520
_exptl_crystal_size_max 0.34
_exptl_crystal_size_mid 0.28
_exptl_crystal_size_min 0.26
_refine_diff_density_max 0.445
_refine_diff_density_min -0.346
_refine_diff_density_rms 0.061
_refine_ls_extinction_method none
_refine_ls_goodness_of_fit_ref 1.011
_refine_ls_hydrogen_treatment mixed
_refine_ls_matrix_type full
_refine_ls_number_parameters 176
_refine_ls_number_reflns 4734
_refine_ls_number_restraints 0
_refine_ls_restrained_S_all 1.011
_refine_ls_R_factor_all 0.1018
_refine_ls_R_factor_gt 0.0604
_refine_ls_shift/su_max 0.000
_refine_ls_shift/su_mean 0.000
_refine_ls_structure_factor_coef Fsqd
_refine_ls_weighting_details 'calc w=1/[\s^2^(Fo^2^)+(0.0725P)^2^+0.4238P] where P=(Fo^2^+2Fc^2^)/3'
_refine_ls_weighting_scheme calc
_refine_ls_wR_factor_gt 0.1340
_refine_ls_wR_factor_ref 0.1517
_reflns_number_gt 3221
_reflns_number_total 4734
_reflns_threshold_expression >2sigma(I)
_cod_data_source_file c8ra02358a2.cif
_cod_data_source_block a
_cod_depositor_comments
;
The following automatic conversions were performed:

'_symmetry_cell_setting' value 'Monoclinic' changed to 'monoclinic'
according to
/home/data/users/saulius/crontab/automatic-downloads/rss-feeds/RSC/lib/dictionaries/cif_core.dic
dictionary named 'cif_core.dic' version 2.4.2 from 2011-04-26.

Automatic conversion script
Id: cif_fix_values 4973 2017-02-22 13:04:09Z antanas 
;
_cod_original_sg_symbol_H-M P2(1)/c
_cod_database_code 7230489

loop_
_symmetry_equiv_pos_as_xyz
'x, y, z'
'-x, y+1/2, -z+1/2'
'-x, -y, -z'
'x, -y-1/2, z-1/2'

loop_
_atom_site_label
_atom_site_type_symbol
_atom_site_fract_x
_atom_site_fract_y
_atom_site_fract_z
_atom_site_U_iso_or_equiv
_atom_site_adp_type
_atom_site_occupancy
_atom_site_symmetry_multiplicity
_atom_site_calc_flag
_atom_site_refinement_flags
O1 O 0.41011(7) 0.46360(13) 0.30239(7) 0.0197(2) Uani 1 1 d .
N1 N 0.38433(8) 0.16930(15) 0.60527(8) 0.0174(2) Uani 1 1 d .
C1 C 0.29136(9) 0.23980(17) 0.56258(10) 0.0158(2) Uani 1 1 d .
C2 C 0.19777(10) 0.22799(19) 0.59869(10) 0.0203(3) Uani 1 1 d .
H2A H 0.1900 0.1666 0.6612 0.024 Uiso 1 1 calc R
C3 C 0.11686(10) 0.3098(2) 0.53929(11) 0.0235(3) Uani 1 1 d .
H3A H 0.0516 0.3026 0.5607 0.028 Uiso 1 1 calc R
C4 C 0.12886(10) 0.4032(2) 0.44802(11) 0.0223(3) Uani 1 1 d .
H4A H 0.0717 0.4592 0.4094 0.027 Uiso 1 1 calc R
C5 C 0.22233(9) 0.41588(18) 0.41281(10) 0.0184(3) Uani 1 1 d .
H5A H 0.2298 0.4804 0.3512 0.022 Uiso 1 1 calc R
C6 C 0.30537(9) 0.33084(17) 0.47062(9) 0.0149(2) Uani 1 1 d .
C7 C 0.41124(9) 0.31036(17) 0.45873(9) 0.0142(2) Uani 1 1 d .
C8 C 0.45500(9) 0.21234(17) 0.54392(9) 0.0159(2) Uani 1 1 d .
H8A H 0.5245 0.1801 0.5572 0.019 Uiso 1 1 calc R
C9 C 0.45978(9) 0.37547(17) 0.37309(9) 0.0148(2) Uani 1 1 d .
C10 C 0.56755(9) 0.33212(17) 0.37015(10) 0.0163(2) Uani 1 1 d .
H10A H 0.6031 0.2594 0.4233 0.020 Uiso 1 1 calc R
C11 C 0.61590(9) 0.39371(17) 0.29373(10) 0.0166(2) Uani 1 1 d .
H11A H 0.5773 0.4684 0.2434 0.020 Uiso 1 1 calc R
C12 C 0.72120(9) 0.35979(17) 0.27839(10) 0.0165(2) Uani 1 1 d .
C13 C 0.75674(10) 0.43489(19) 0.19170(11) 0.0223(3) Uani 1 1 d .
H13A H 0.7121 0.5049 0.1442 0.027 Uiso 1 1 calc R
C14 C 0.85641(11) 0.4087(2) 0.17391(12) 0.0272(3) Uani 1 1 d .
H14A H 0.8796 0.4612 0.1148 0.033 Uiso 1 1 calc R
C15 C 0.92152(10) 0.3063(2) 0.24243(12) 0.0264(3) Uani 1 1 d .
H15A H 0.9897 0.2883 0.2306 0.032 Uiso 1 1 calc R
C16 C 0.88737(10) 0.2294(2) 0.32871(12) 0.0243(3) Uani 1 1 d .
H16A H 0.9322 0.1582 0.3755 0.029 Uiso 1 1 calc R
C17 C 0.78820(10) 0.25615(19) 0.34674(11) 0.0204(3) Uani 1 1 d .
H17A H 0.7656 0.2036 0.4060 0.024 Uiso 1 1 calc R
H1N1 H 0.3982(13) 0.114(3) 0.6662(14) 0.032(5) Uiso 1 1 d .

loop_
_atom_site_aniso_label
_atom_site_aniso_U_11
_atom_site_aniso_U_22
_atom_site_aniso_U_33
_atom_site_aniso_U_23
_atom_site_aniso_U_13
_atom_site_aniso_U_12
O1 0.0208(4) 0.0238(5) 0.0142(4) 0.0019(4) 0.0017(3) 0.0045(4)
N1 0.0204(5) 0.0176(5) 0.0139(5) 0.0020(4) 0.0014(4) 0.0015(4)
C1 0.0183(6) 0.0141(5) 0.0152(6) -0.0018(4) 0.0022(4) -0.0002(4)
C2 0.0229(6) 0.0184(6) 0.0207(6) -0.0012(5) 0.0075(5) -0.0027(5)
C3 0.0174(6) 0.0238(7) 0.0305(8) -0.0044(6) 0.0080(5) -0.0008(5)
C4 0.0162(6) 0.0241(7) 0.0261(7) -0.0025(5) 0.0007(5) 0.0032(5)
C5 0.0185(6) 0.0191(6) 0.0173(6) -0.0014(5) 0.0004(5) 0.0023(5)
C6 0.0160(5) 0.0145(5) 0.0142(5) -0.0029(4) 0.0019(4) 0.0003(4)
C7 0.0151(5) 0.0139(5) 0.0136(6) -0.0016(4) 0.0017(4) 0.0000(4)
C8 0.0167(5) 0.0154(5) 0.0156(6) -0.0023(4) 0.0018(4) 0.0011(4)
C9 0.0170(5) 0.0134(5) 0.0138(6) -0.0036(4) 0.0015(4) 0.0008(4)
C10 0.0171(5) 0.0158(5) 0.0160(6) -0.0005(4) 0.0022(4) 0.0013(4)
C11 0.0171(5) 0.0149(5) 0.0176(6) -0.0022(4) 0.0017(5) 0.0002(4)
C12 0.0173(5) 0.0144(5) 0.0185(6) -0.0020(4) 0.0052(5) -0.0027(4)
C13 0.0251(6) 0.0209(6) 0.0217(7) 0.0022(5) 0.0066(5) -0.0017(5)
C14 0.0277(7) 0.0290(7) 0.0275(7) -0.0009(6) 0.0136(6) -0.0076(6)
C15 0.0176(6) 0.0297(7) 0.0337(8) -0.0080(6) 0.0099(6) -0.0050(5)
C16 0.0176(6) 0.0252(7) 0.0301(7) -0.0022(6) 0.0031(5) -0.0003(5)
C17 0.0190(6) 0.0205(6) 0.0223(7) 0.0005(5) 0.0050(5) -0.0016(5)

loop_
_atom_type_symbol
_atom_type_description
_atom_type_scat_dispersion_real
_atom_type_scat_dispersion_imag
_atom_type_scat_source
C C 0.0033 0.0016 'International Tables Vol C Tables 4.2.6.8 and 6.1.1.4'
H H 0.0000 0.0000 'International Tables Vol C Tables 4.2.6.8 and 6.1.1.4'
O O 0.0106 0.0060 'International Tables Vol C Tables 4.2.6.8 and 6.1.1.4'
N N 0.0061 0.0033 'International Tables Vol C Tables 4.2.6.8 and 6.1.1.4'

loop_
_geom_angle_atom_site_label_1
_geom_angle_atom_site_label_2
_geom_angle_atom_site_label_3
_geom_angle
C8 N1 C1 109.21(11)
C8 N1 H1N1 123.9(11)
C1 N1 H1N1 126.7(11)
N1 C1 C2 129.18(12)
N1 C1 C6 107.89(11)
C2 C1 C6 122.93(12)
C3 C2 C1 116.78(12)
C3 C2 H2A 121.6
C1 C2 H2A 121.6
C2 C3 C4 121.48(12)
C2 C3 H3A 119.3
C4 C3 H3A 119.3
C5 C4 C3 121.51(12)
C5 C4 H4A 119.2
C3 C4 H4A 119.2
C4 C5 C6 118.17(12)
C4 C5 H5A 120.9
C6 C5 H5A 120.9
C5 C6 C1 119.11(11)
C5 C6 C7 134.41(12)
C1 C6 C7 106.48(10)
C8 C7 C6 106.24(10)
C8 C7 C9 127.55(11)
C6 C7 C9 126.19(11)
N1 C8 C7 110.17(11)
N1 C8 H8A 124.9
C7 C8 H8A 124.9
O1 C9 C7 119.91(11)
O1 C9 C10 120.98(11)
C7 C9 C10 119.10(11)
C11 C10 C9 120.99(12)
C11 C10 H10A 119.5
C9 C10 H10A 119.5
C10 C11 C12 127.73(12)
C10 C11 H11A 116.1
C12 C11 H11A 116.1
C17 C12 C13 118.33(12)
C17 C12 C11 123.01(11)
C13 C12 C11 118.66(12)
C14 C13 C12 121.07(13)
C14 C13 H13A 119.5
C12 C13 H13A 119.5
C15 C14 C13 119.75(13)
C15 C14 H14A 120.1
C13 C14 H14A 120.1
C14 C15 C16 120.02(13)
C14 C15 H15A 120.0
C16 C15 H15A 120.0
C17 C16 C15 120.26(14)
C17 C16 H16A 119.9
C15 C16 H16A 119.9
C16 C17 C12 120.57(13)
C16 C17 H17A 119.7
C12 C17 H17A 119.7

loop_
_geom_bond_atom_site_label_1
_geom_bond_atom_site_label_2
_geom_bond_distance
O1 C9 1.2440(15)
N1 C8 1.3525(16)
N1 C1 1.3899(16)
N1 H1N1 0.895(18)
C1 C2 1.3936(18)
C1 C6 1.4086(18)
C2 C3 1.380(2)
C2 H2A 0.9500
C3 C4 1.402(2)
C3 H3A 0.9500
C4 C5 1.3871(18)
C4 H4A 0.9500
C5 C6 1.4010(17)
C5 H5A 0.9500
C6 C7 1.4478(16)
C7 C8 1.3879(17)
C7 C9 1.4473(17)
C8 H8A 0.9500
C9 C10 1.4757(17)
C10 C11 1.3372(18)
C10 H10A 0.9500
C11 C12 1.4641(17)
C11 H11A 0.9500
C12 C17 1.3979(18)
C12 C13 1.3982(18)
C13 C14 1.3914(19)
C13 H13A 0.9500
C14 C15 1.381(2)
C14 H14A 0.9500
C15 C16 1.391(2)
C15 H15A 0.9500
C16 C17 1.3864(19)
C16 H16A 0.9500
C17 H17A 0.9500

loop_
_geom_torsion_atom_site_label_1
_geom_torsion_atom_site_label_2
_geom_torsion_atom_site_label_3
_geom_torsion_atom_site_label_4
_geom_torsion
C8 N1 C1 C2 179.58(13)
C8 N1 C1 C6 -0.08(14)
N1 C1 C2 C3 -179.19(13)
C6 C1 C2 C3 0.42(19)
C1 C2 C3 C4 -1.2(2)
C2 C3 C4 C5 0.7(2)
C3 C4 C5 C6 0.6(2)
C4 C5 C6 C1 -1.28(18)
C4 C5 C6 C7 178.48(13)
N1 C1 C6 C5 -179.50(11)
C2 C1 C6 C5 0.82(19)
N1 C1 C6 C7 0.68(13)
C2 C1 C6 C7 -179.00(12)
C5 C6 C7 C8 179.20(13)
C1 C6 C7 C8 -1.02(13)
C5 C6 C7 C9 -2.4(2)
C1 C6 C7 C9 177.41(11)
C1 N1 C8 C7 -0.60(14)
C6 C7 C8 N1 1.01(14)
C9 C7 C8 N1 -177.40(11)
C8 C7 C9 O1 -179.36(12)
C6 C7 C9 O1 2.54(19)
C8 C7 C9 C10 1.99(19)
C6 C7 C9 C10 -176.11(11)
O1 C9 C10 C11 3.08(19)
C7 C9 C10 C11 -178.29(12)
C9 C10 C11 C12 -178.53(11)
C10 C11 C12 C17 -1.4(2)
C10 C11 C12 C13 178.87(13)
C17 C12 C13 C14 -0.5(2)
C11 C12 C13 C14 179.29(12)
C12 C13 C14 C15 0.3(2)
C13 C14 C15 C16 0.1(2)
C14 C15 C16 C17 -0.5(2)
C15 C16 C17 C12 0.3(2)
C13 C12 C17 C16 0.15(19)
C11 C12 C17 C16 -179.60(12)
